data_6000177
loop_
_publ_author_name
'Jeitschko, W.'
'Heumannskamper, D. K.'
'Rodewald, U. C.'
'Schriewer-Pottgen, M. S.'

_publ_section_title
;
 Preparation and crystal structure of rare earth rhenates: the series
 Ln(5)Re(2)O(12) with Ln = Y, Gd-Lu, and the praseodymium rhenates
 Pr3ReO8, Pr3Re2O10, and Pr4Re2O11
;
_journal_name_full 'Zeitschrift Fur Anorganische Und Allgemeine Chemie'
_journal_page_first 80
_journal_page_last 88
_journal_paper_doi 10.1002/(SICI)1521-3749(200001)626:1<80::AID-ZAAC80>3.0.CO;2-S
_journal_volume 626
_journal_year 2000
_chemical_formula_sum 'Ho5 O12 Re2'
_space_group_crystal_system monoclinic
_space_group_IT_number 12
_space_group_name_Hall '-B 2'
_space_group_name_H-M_alt 'B 1 1 2/m'
_cell_angle_alpha 90
_cell_angle_beta 90
_cell_angle_gamma 107.73(3)
_cell_formula_units_Z 2
_cell_length_a 12.365(4)
_cell_length_b 7.482(2)
_cell_length_c 5.638(1)
_cell_volume 496.82
_refine_ls_R_factor_gt 0.034
_refine_ls_wR_factor_gt 0.031
_cod_original_sg_symbol_H-M B2/m
_cod_database_code 6000177

loop_
_space_group_symop_id
_space_group_symop_operation_xyz
1 x,y,z
2 -x,-y,z
3 -x,-y,-z
4 x,y,-z
5 x+1/2,y,z+1/2
6 -x+1/2,-y,z+1/2
7 -x+1/2,-y,-z+1/2
8 x+1/2,y,-z+1/2

loop_
_atom_site_label
_atom_site_type_symbol
_atom_site_site_symmetry_multiplicity
_atom_site_Wyckoff_symbol
_atom_site_fract_x
_atom_site_fract_y
_atom_site_fract_z
_atom_site_thermal_displace_type
_atom_site_B_iso_or_equiv
Ho(1) Ho 4 i 0.31424(9) 0.1719(1) 0 Bani 0.25(2)
Ho(2) Ho 4 i 0.30505(9) 0.6411(1) 0 Bani 0.16(2)
Ho(3) Ho 2 c 0 0.5 0 Bani 0.34(2)
Re Re 4 g 0 0 0.2161(2) Bani 0.23(1)
O(1) O 8 j 0.3489(9) 0.426(2) 0.243(2) Biso 0.8(2)
O(2) O 8 j 0.162(1) 0.087(2) 0.260(3) Biso 1.0(2)
O(3) O 4 i 0.001(1) 0.210(2) 0 Biso 0.8(3)
O(4) O 4 i 0.501 0.177(2) 0 Biso 0.1(2)

_cod_duplicate_entry 1526485
